data_4067311
loop_
_publ_author_name
'Ficks, Arne'
'Sibbald, Connor'
'John, Michael'
'Dechert, Sebastian'
'Meyer, Franc'

_publ_section_title
;
 Dinuclear Allylpalladium Complexes ofC2-Symmetric Pyrazolate-Bridged
 Bis(oxazoline) Ligands (pyrbox's): Structures, Dynamic Behavior, and
 Application in Asymmetric Allylic Alkylation
;
_journal_issue 5
_journal_name_full Organometallics
_journal_page_first 1117
_journal_paper_doi 10.1021/om900835f
_journal_volume 29
_journal_year 2010
_chemical_absolute_configuration ad
_chemical_formula_moiety 'C29 H31 N4 O2 Pd2 +, B F4 -'
_chemical_formula_sum 'C29 H31 B F4 N4 O2 Pd2'
_chemical_formula_weight 767.19
_chemical_name_systematic
;
 ?
;
_space_group_IT_number 169
_symmetry_cell_setting hexagonal
_symmetry_space_group_name_Hall 'P 61'
_symmetry_space_group_name_H-M 'P 61'
_atom_sites_solution_hydrogens geom
_atom_sites_solution_primary direct
_atom_sites_solution_secondary difmap
_audit_creation_method SHELXL-97
_cell_angle_alpha 90.00
_cell_angle_beta 90.00
_cell_angle_gamma 120.00
_cell_formula_units_Z 6
_cell_length_a 13.5487(4)
_cell_length_b 13.5487(4)
_cell_length_c 27.8944(10)
_cell_measurement_reflns_used 38453
_cell_measurement_temperature 133(2)
_cell_measurement_theta_max 25.68
_cell_measurement_theta_min 1.74
_cell_volume 4434.5(2)
_computing_cell_refinement 'X-AREA (Stoe & Cie, 2002)'
_computing_data_collection 'X-AREA (Stoe & Cie, 2002)'
_computing_data_reduction 'X-AREA (Stoe & Cie, 2002)'
_computing_molecular_graphics 'DIAMOND (Brandenburg, 2001)'
_computing_publication_material 'SHELXL-97 (Sheldrick, 1997)'
_computing_structure_refinement 'SHELXL-97 (Sheldrick, 1997)'
_computing_structure_solution 'SHELXS-97 (Sheldrick, 1990)'
_diffrn_ambient_temperature 133(2)
_diffrn_measured_fraction_theta_full 0.994
_diffrn_measured_fraction_theta_max 0.994
_diffrn_measurement_device_type 'Stoe IPDS II'
_diffrn_measurement_method \w
_diffrn_radiation_monochromator graphite
_diffrn_radiation_source 'fine-focus sealed tube'
_diffrn_radiation_type MoK\a
_diffrn_radiation_wavelength 0.71073
_diffrn_reflns_av_R_equivalents 0.0416
_diffrn_reflns_av_sigmaI/netI 0.0203
_diffrn_reflns_limit_h_max 16
_diffrn_reflns_limit_h_min -16
_diffrn_reflns_limit_k_max 16
_diffrn_reflns_limit_k_min -16
_diffrn_reflns_limit_l_max 33
_diffrn_reflns_limit_l_min -31
_diffrn_reflns_number 38453
_diffrn_reflns_theta_full 25.68
_diffrn_reflns_theta_max 25.68
_diffrn_reflns_theta_min 1.74
_exptl_absorpt_coefficient_mu 1.276
_exptl_absorpt_correction_T_max 0.7586
_exptl_absorpt_correction_T_min 0.5979
_exptl_absorpt_correction_type numerical
_exptl_absorpt_process_details 'X-RED (Stoe & Cie, 2002)'
_exptl_crystal_colour colorless
_exptl_crystal_density_diffrn 1.724
_exptl_crystal_density_method 'not measured'
_exptl_crystal_description block
_exptl_crystal_F_000 2292
_exptl_crystal_size_max 0.50
_exptl_crystal_size_mid 0.23
_exptl_crystal_size_min 0.22
_refine_diff_density_max 3.487
_refine_diff_density_min -2.309
_refine_diff_density_rms 0.134
_refine_ls_abs_structure_details 'Flack H D (1983), Acta Cryst. A39, 876-881'
_refine_ls_abs_structure_Flack -0.03(5)
_refine_ls_extinction_method none
_refine_ls_goodness_of_fit_ref 1.065
_refine_ls_hydrogen_treatment constr
_refine_ls_matrix_type full
_refine_ls_number_parameters 377
_refine_ls_number_reflns 5482
_refine_ls_number_restraints 43
_refine_ls_restrained_S_all 1.067
_refine_ls_R_factor_all 0.0566
_refine_ls_R_factor_gt 0.0547
_refine_ls_shift/su_max 0.000
_refine_ls_shift/su_mean 0.000
_refine_ls_structure_factor_coef Fsqd
_refine_ls_weighting_details 'calc w=1/[\s^2^(Fo^2^)+(0.0305P)^2^+38.5766P] where P=(Fo^2^+2Fc^2^)/3'
_refine_ls_weighting_scheme calc
_refine_ls_wR_factor_gt 0.1244
_refine_ls_wR_factor_ref 0.1256
_reflns_number_gt 5283
_reflns_number_total 5482
_reflns_threshold_expression >2sigma(I)
_cod_data_source_file om900835f_si_002.cif
_cod_data_source_block af2
_cod_original_sg_symbol_H-M 'P 6(1)'
_cod_database_code 4067311

loop_
_symmetry_equiv_pos_as_xyz
'x, y, z'
'-y, x-y, z+1/3'
'-x+y, -x, z+2/3'
'-x, -y, z+1/2'
'y, -x+y, z+5/6'
'x-y, x, z+1/6'

loop_
_atom_site_label
_atom_site_type_symbol
_atom_site_fract_x
_atom_site_fract_y
_atom_site_fract_z
_atom_site_U_iso_or_equiv
_atom_site_adp_type
_atom_site_occupancy
_atom_site_symmetry_multiplicity
_atom_site_calc_flag
_atom_site_refinement_flags
_atom_site_disorder_assembly
_atom_site_disorder_group
Pd1 Pd 1.10387(6) 1.13338(6) 0.16182(4) 0.0505(2) Uani 1 1 d . . .
Pd2 Pd 0.72405(5) 0.94182(5) 0.11997(3) 0.03102(14) Uani 1 1 d . . .
O1 O 1.1392(5) 0.8658(6) 0.2112(3) 0.0490(17) Uani 1 1 d . . .
O2 O 0.6547(5) 0.6097(5) 0.1352(2) 0.0436(16) Uani 1 1 d . . .
N1 N 0.9606(5) 0.9649(6) 0.1611(3) 0.0343(16) Uani 1 1 d . . .
N2 N 0.8539(6) 0.9084(6) 0.1441(3) 0.0341(16) Uani 1 1 d . . .
N3 N 1.1663(6) 1.0427(7) 0.2005(3) 0.046(2) Uani 1 1 d . . .
N4 N 0.6411(6) 0.7631(6) 0.1168(3) 0.0354(16) Uani 1 1 d . . .
C1 C 0.8977(7) 0.7777(7) 0.1706(3) 0.0360(19) Uani 1 1 d . . .
H1 H 0.8938 0.7089 0.1780 0.080 Uiso 1 1 calc R . .
C2 C 0.9875(7) 0.8875(7) 0.1780(3) 0.0355(19) Uani 1 1 d . . .
C3 C 0.8161(7) 0.7953(7) 0.1498(3) 0.0321(18) Uani 1 1 d . . .
C4 C 1.1006(7) 0.9335(9) 0.1968(4) 0.047(2) Uani 1 1 d . . .
C5 C 1.2576(8) 0.9407(12) 0.2265(6) 0.073(4) Uani 1 1 d . . .
H5A H 1.3100 0.9293 0.2068 0.080 Uiso 1 1 calc R . .
H5B H 1.2678 0.9267 0.2598 0.080 Uiso 1 1 calc R . .
C6 C 1.2767(8) 1.0632(10) 0.2199(4) 0.054(3) Uani 1 1 d . . .
H6 H 1.2864 1.0974 0.2518 0.080 Uiso 1 1 calc R . .
C7 C 1.3757(8) 1.1427(10) 0.1901(4) 0.056(3) Uani 1 1 d . . .
C8 C 1.3840(11) 1.1202(13) 0.1446(5) 0.075(4) Uani 1 1 d . . .
H8 H 1.3298 1.0510 0.1315 0.080 Uiso 1 1 calc R . .
C9 C 1.4797(9) 1.2050(12) 0.1143(5) 0.066(3) Uani 1 1 d . . .
H9 H 1.4872 1.1920 0.0821 0.080 Uiso 1 1 calc R . .
C10 C 1.5545(11) 1.3019(13) 0.1369(4) 0.068(3) Uani 1 1 d . . .
H10 H 1.6131 1.3584 0.1188 0.080 Uiso 1 1 calc R . .
C11 C 1.5502(10) 1.3230(12) 0.1848(6) 0.074(4) Uani 1 1 d . . .
H11 H 1.6079 1.3886 0.1991 0.080 Uiso 1 1 calc R . .
C12 C 1.4597(9) 1.2455(11) 0.2107(5) 0.066(3) Uani 1 1 d . . .
H12 H 1.4530 1.2605 0.2427 0.080 Uiso 1 1 calc R . .
C13 C 0.7012(7) 0.7210(7) 0.1338(3) 0.0322(18) Uani 1 1 d . . .
C14 C 0.5378(8) 0.5616(8) 0.1157(4) 0.049(2) Uani 1 1 d . . .
H14A H 0.4811 0.5140 0.1392 0.080 Uiso 1 1 calc R . .
H14B H 0.5281 0.5169 0.0871 0.080 Uiso 1 1 calc R . .
C15 C 0.5288(7) 0.6675(8) 0.1040(3) 0.038(2) Uani 1 1 d . . .
H15 H 0.5173 0.6696 0.0694 0.080 Uiso 1 1 calc R . .
C16 C 0.4323(7) 0.6683(8) 0.1299(3) 0.038(2) Uani 1 1 d . . .
C17 C 0.4479(8) 0.7273(8) 0.1728(3) 0.045(2) Uani 1 1 d . . .
H17 H 0.5203 0.7673 0.1863 0.080 Uiso 1 1 calc R . .
C18 C 0.3574(10) 0.7268(10) 0.1955(4) 0.064(3) Uani 1 1 d . . .
H18 H 0.3695 0.7678 0.2238 0.080 Uiso 1 1 calc R . .
C19 C 0.2503(10) 0.6669(12) 0.1769(5) 0.075(4) Uani 1 1 d . . .
H19 H 0.1898 0.6686 0.1919 0.080 Uiso 1 1 calc R . .
C20 C 0.2320(10) 0.6033(14) 0.1356(5) 0.077(4) Uani 1 1 d . . .
H20 H 0.1584 0.5591 0.1238 0.080 Uiso 1 1 calc R . .
C21 C 0.3229(9) 0.6047(11) 0.1116(4) 0.061(3) Uani 1 1 d . . .
H21 H 0.3103 0.5633 0.0834 0.080 Uiso 1 1 calc R . .
C22 C 1.2394(11) 1.3052(10) 0.1647(6) 0.078(4) Uani 1 1 d . . .
H22A H 1.1980 1.2894 0.1930 0.080 Uiso 1 1 calc R . .
H22B H 1.3178 1.3343 0.1658 0.080 Uiso 1 1 calc R . .
C23 C 1.1832(9) 1.2850(7) 0.1199(5) 0.055(3) Uani 1 1 d . . .
C24 C 1.0668(9) 1.2418(9) 0.1195(6) 0.077(4) Uani 1 1 d . . .
H24A H 1.0270 1.2266 0.1482 0.080 Uiso 1 1 calc R . .
H24B H 1.0282 1.2279 0.0905 0.080 Uiso 1 1 calc R . .
C25 C 1.2450(11) 1.2773(12) 0.0792(6) 0.084(5) Uani 1 1 d . . .
H25A H 1.1940 1.2149 0.0591 0.080 Uiso 1 1 calc R . .
H25B H 1.3051 1.2649 0.0902 0.080 Uiso 1 1 calc R . .
H25C H 1.2771 1.3469 0.0612 0.080 Uiso 1 1 calc R . .
C26 C 0.5977(7) 0.9792(8) 0.0970(4) 0.040(2) Uani 1 1 d . . .
H26A H 0.6276 0.9657 0.0694 0.080 Uiso 1 1 calc R . .
H26B H 0.5198 0.9370 0.1029 0.080 Uiso 1 1 calc R . .
C27 C 0.6705(8) 1.0637(8) 0.1298(3) 0.0348(19) Uani 1 1 d . . .
C28 C 0.7869(7) 1.1215(7) 0.1163(4) 0.039(2) Uani 1 1 d . . .
H28A H 0.8093 1.1023 0.0879 0.080 Uiso 1 1 calc R . .
H28B H 0.8410 1.1786 0.1358 0.080 Uiso 1 1 calc R . .
C29 C 0.6315(9) 1.0788(10) 0.1773(4) 0.051(3) Uani 1 1 d . . .
H29A H 0.6908 1.0979 0.2005 0.080 Uiso 1 1 calc R . .
H29B H 0.5647 1.0092 0.1866 0.080 Uiso 1 1 calc R . .
H29C H 0.6138 1.1390 0.1757 0.080 Uiso 1 1 calc R . .
B1A B 0.9162(7) 0.4827(8) 0.1485(3) 0.043(4) Uiso 0.616(16) 1 d PD A 1
F1A F 0.9514(8) 0.4717(9) 0.1045(3) 0.050(3) Uiso 0.616(16) 1 d PD A 1
F2A F 0.9086(11) 0.4002(10) 0.1782(4) 0.106(5) Uiso 0.616(16) 1 d PD A 1
F3A F 0.8130(7) 0.4756(9) 0.1455(4) 0.064(4) Uiso 0.616(16) 1 d PD A 1
F4A F 0.9910(8) 0.5866(8) 0.1664(4) 0.064(3) Uiso 0.616(16) 1 d PD A 1
B1B B 0.9114(11) 0.4469(12) 0.1499(5) 0.041(7) Uiso 0.384(16) 1 d PD A 2
F1B F 0.9334(13) 0.4204(17) 0.1070(5) 0.053(5) Uiso 0.384(16) 1 d PD A 2
F2B F 0.9683(17) 0.4240(17) 0.1829(6) 0.081(7) Uiso 0.384(16) 1 d PD A 2
F3B F 0.8005(14) 0.3855(19) 0.1585(7) 0.102(9) Uiso 0.384(16) 1 d PD A 2
F4B F 0.945(2) 0.5570(17) 0.1520(9) 0.156(14) Uiso 0.384(16) 1 d PD A 2

loop_
_atom_site_aniso_label
_atom_site_aniso_U_11
_atom_site_aniso_U_22
_atom_site_aniso_U_33
_atom_site_aniso_U_23
_atom_site_aniso_U_13
_atom_site_aniso_U_12
Pd1 0.0232(3) 0.0354(4) 0.0860(6) 0.0114(4) 0.0007(4) 0.0093(3)
Pd2 0.0224(3) 0.0324(3) 0.0373(3) 0.0066(3) 0.0002(3) 0.0129(3)
O1 0.034(3) 0.054(4) 0.061(5) 0.021(3) -0.007(3) 0.024(3)
O2 0.040(3) 0.031(3) 0.053(4) 0.011(3) 0.003(3) 0.012(3)
N1 0.023(3) 0.035(4) 0.040(4) 0.009(3) 0.006(3) 0.011(3)
N2 0.023(3) 0.029(4) 0.051(5) 0.009(3) 0.002(3) 0.013(3)
N3 0.027(4) 0.065(5) 0.041(5) 0.011(4) 0.005(3) 0.020(4)
N4 0.029(3) 0.038(4) 0.039(4) 0.005(3) 0.001(3) 0.017(3)
C1 0.032(4) 0.035(4) 0.043(5) 0.020(4) 0.009(4) 0.019(4)
C2 0.025(4) 0.032(4) 0.049(6) 0.016(4) 0.009(4) 0.014(3)
C3 0.032(4) 0.029(4) 0.036(5) 0.014(3) 0.014(3) 0.016(3)
C4 0.024(4) 0.052(6) 0.055(6) 0.019(5) 0.008(4) 0.012(4)
C5 0.028(5) 0.087(9) 0.100(10) 0.041(8) 0.007(6) 0.026(6)
C6 0.027(5) 0.076(8) 0.057(7) -0.007(5) -0.009(4) 0.024(5)
C7 0.031(5) 0.073(7) 0.064(8) 0.021(6) 0.003(5) 0.025(5)
C8 0.056(7) 0.099(10) 0.056(8) 0.010(7) -0.019(6) 0.030(7)
C9 0.040(5) 0.096(9) 0.063(8) 0.022(7) -0.011(5) 0.034(6)
C10 0.058(7) 0.102(10) 0.053(7) 0.015(7) 0.006(6) 0.047(8)
C11 0.041(6) 0.071(8) 0.101(11) -0.002(8) -0.011(6) 0.020(6)
C12 0.036(6) 0.083(9) 0.076(9) -0.004(7) 0.008(5) 0.027(6)
C13 0.030(4) 0.025(4) 0.037(5) 0.000(3) 0.003(3) 0.010(3)
C14 0.042(5) 0.030(4) 0.058(7) 0.008(4) 0.014(5) 0.005(4)
C15 0.032(4) 0.039(5) 0.034(5) -0.003(4) -0.002(3) 0.011(4)
C16 0.030(4) 0.044(5) 0.022(5) -0.005(3) 0.001(3) 0.004(4)
C17 0.039(5) 0.053(6) 0.026(5) 0.002(4) 0.001(4) 0.011(4)
C18 0.054(7) 0.062(7) 0.048(7) -0.018(5) 0.009(5) 0.008(6)
C19 0.043(6) 0.093(10) 0.076(9) -0.011(7) 0.013(6) 0.025(7)
C20 0.033(6) 0.108(11) 0.065(9) -0.008(7) 0.009(5) 0.016(6)
C21 0.038(5) 0.076(8) 0.049(7) -0.019(6) -0.004(5) 0.013(5)
C22 0.048(6) 0.053(7) 0.111(13) -0.019(8) 0.014(8) 0.008(5)
C23 0.055(6) 0.019(4) 0.074(7) 0.009(5) 0.020(6) 0.006(4)
C24 0.038(5) 0.047(6) 0.133(12) 0.044(8) 0.004(7) 0.012(5)
C25 0.048(7) 0.067(8) 0.113(13) 0.028(8) 0.013(8) 0.010(6)
C26 0.027(4) 0.055(6) 0.040(5) -0.002(4) -0.006(4) 0.022(4)
C27 0.042(5) 0.048(5) 0.023(5) 0.008(3) 0.000(3) 0.029(4)
C28 0.036(4) 0.032(4) 0.053(6) 0.007(4) -0.001(4) 0.020(4)
C29 0.051(6) 0.065(7) 0.049(6) -0.005(5) -0.011(5) 0.038(5)

loop_
_atom_type_symbol
_atom_type_description
_atom_type_scat_dispersion_real
_atom_type_scat_dispersion_imag
_atom_type_scat_source
C C 0.0033 0.0016 'International Tables Vol C Tables 4.2.6.8 and 6.1.1.4'
H H 0.0000 0.0000 'International Tables Vol C Tables 4.2.6.8 and 6.1.1.4'
N N 0.0061 0.0033 'International Tables Vol C Tables 4.2.6.8 and 6.1.1.4'
O O 0.0106 0.0060 'International Tables Vol C Tables 4.2.6.8 and 6.1.1.4'
B B 0.0013 0.0007 'International Tables Vol C Tables 4.2.6.8 and 6.1.1.4'
F F 0.0171 0.0103 'International Tables Vol C Tables 4.2.6.8 and 6.1.1.4'
Pd Pd -0.9988 1.0072 'International Tables Vol C Tables 4.2.6.8 and 6.1.1.4'

loop_
_geom_angle_atom_site_label_1
_geom_angle_atom_site_label_2
_geom_angle_atom_site_label_3
_geom_angle
N3 Pd1 C22 103.9(5)
N3 Pd1 C24 171.3(4)
C22 Pd1 C24 68.8(6)
N3 Pd1 N1 78.2(3)
C22 Pd1 N1 176.1(4)
C24 Pd1 N1 109.3(4)
N4 Pd2 C26 103.5(3)
N4 Pd2 N2 78.0(3)
C26 Pd2 N2 178.5(3)
N4 Pd2 C28 170.9(3)
C26 Pd2 C28 67.8(3)
N2 Pd2 C28 110.8(3)
C4 O1 C5 106.4(8)
C13 O2 C14 106.8(7)
N2 N1 C2 108.2(7)
N2 N1 Pd1 139.4(6)
C2 N1 Pd1 111.8(5)
N1 N2 C3 107.0(7)
N1 N2 Pd2 139.5(6)
C3 N2 Pd2 112.9(5)
C4 N3 C6 107.3(8)
C4 N3 Pd1 112.3(6)
C6 N3 Pd1 137.9(7)
C13 N4 C15 107.6(7)
C13 N4 Pd2 113.6(6)
C15 N4 Pd2 138.5(6)
C3 C1 C2 103.1(7)
N1 C2 C1 110.3(7)
N1 C2 C4 115.7(8)
C1 C2 C4 133.9(8)
N2 C3 C1 111.3(8)
N2 C3 C13 114.8(7)
C1 C3 C13 133.9(8)
N3 C4 O1 118.9(8)
N3 C4 C2 120.0(9)
O1 C4 C2 121.1(8)
O1 C5 C6 104.1(8)
N3 C6 C7 113.0(9)
N3 C6 C5 103.2(8)
C7 C6 C5 116.5(10)
C8 C7 C12 120.0(11)
C8 C7 C6 121.4(12)
C12 C7 C6 118.5(11)
C7 C8 C9 120.5(13)
C10 C9 C8 115.1(13)
C9 C10 C11 124.7(13)
C12 C11 C10 118.2(13)
C11 C12 C7 121.3(13)
N4 C13 O2 118.1(8)
N4 C13 C3 120.2(7)
O2 C13 C3 121.7(8)
O2 C14 C15 103.5(7)
N4 C15 C16 113.6(7)
N4 C15 C14 104.0(7)
C16 C15 C14 112.5(8)
C21 C16 C17 118.8(9)
C21 C16 C15 118.8(8)
C17 C16 C15 122.3(8)
C18 C17 C16 120.8(9)
C19 C18 C17 120.6(10)
C18 C19 C20 119.5(12)
C19 C20 C21 120.7(11)
C16 C21 C20 119.6(10)
C23 C22 Pd1 70.7(6)
C24 C23 C22 118.6(12)
C24 C23 C25 123.0(14)
C22 C23 C25 115.5(12)
C23 C24 Pd1 71.0(6)
C27 C26 Pd2 71.1(5)
C26 C27 C28 114.1(8)
C26 C27 C29 122.8(8)
C28 C27 C29 122.5(9)
C27 C28 Pd2 70.1(5)
F2A B1A F1A 110.6(6)
F2A B1A F4A 110.0(6)
F1A B1A F4A 109.1(6)
F2A B1A F3A 109.3(6)
F1A B1A F3A 110.0(6)
F4A B1A F3A 107.8(6)
F4B B1B F3B 110.0(7)
F4B B1B F1B 110.3(7)
F3B B1B F1B 109.3(6)
F4B B1B F2B 108.5(7)
F3B B1B F2B 109.7(7)
F1B B1B F2B 109.0(6)

loop_
_geom_bond_atom_site_label_1
_geom_bond_atom_site_label_2
_geom_bond_distance
Pd1 N3 2.104(8)
Pd1 C22 2.127(12)
Pd1 C23 2.130(10)
Pd1 C24 2.131(11)
Pd1 N1 2.133(7)
Pd2 N4 2.100(7)
Pd2 C26 2.113(8)
Pd2 C27 2.128(9)
Pd2 C28 2.142(8)
Pd2 N2 2.132(7)
O1 C4 1.326(12)
O1 C5 1.469(13)
O2 C13 1.312(10)
O2 C14 1.483(12)
N1 N2 1.340(9)
N1 C2 1.354(11)
N2 C3 1.360(10)
N3 C4 1.294(13)
N3 C6 1.480(12)
N4 C13 1.295(11)
N4 C15 1.467(11)
C1 C3 1.373(11)
C1 C2 1.388(12)
C2 C4 1.434(12)
C3 C13 1.438(12)
C5 C6 1.558(17)
C6 C7 1.486(15)
C7 C8 1.321(18)
C7 C12 1.408(17)
C8 C9 1.493(17)
C9 C10 1.348(19)
C10 C11 1.373(19)
C11 C12 1.357(17)
C14 C15 1.535(13)
C15 C16 1.499(12)
C16 C21 1.387(13)
C16 C17 1.396(12)
C17 C18 1.378(15)
C18 C19 1.362(17)
C19 C20 1.386(19)
C20 C21 1.393(16)
C22 C23 1.42(2)
C23 C24 1.380(15)
C23 C25 1.445(19)
C26 C27 1.412(13)
C27 C28 1.417(12)
C27 C29 1.478(13)
B1A F2A 1.353(9)
B1A F1A 1.353(8)
B1A F4A 1.354(9)
B1A F3A 1.355(9)
B1B F4B 1.326(13)
B1B F3B 1.326(13)
B1B F1B 1.327(13)
B1B F2B 1.332(13)
